data_1562018
loop_
_publ_author_name
'Vavra, Martin'
'Poto\<c\<n\'ak, Ivan'
'Du\<sek, Michal'
'\<Ci\<zm\'ar, Erik'
'Ozerov, Mykhaylo'
'Zvyagin, Sergei A.'

_publ_section_title
;
 Low-dimensional compounds containing cyanido groups. XXVIII. Crystal
 structure, spectroscopic and magnetic properties of two copper(II)
 tetracyanidoplatinate complexes with 1,2-diaminopropane
;
_journal_name_full 'Journal of Solid State Chemistry'
_journal_page_first 202
_journal_page_last 208
_journal_paper_doi 10.1016/j.jssc.2014.12.019
_journal_volume 225
_journal_year 2015
_chemical_formula_moiety 'C8 H20 Cu N6 Pt0.5, C2 N2 Pt0.5, H2 O'
_chemical_formula_sum 'C10 H22 Cu N8 O Pt'
_chemical_formula_weight 528.97
_chemical_name_systematic
;
Tetracyanidoplatinate(II) di-copper(II)-tetrakis(1,2-diaminopropane-
\k^2^<i>N,N'</i>-bis(\m~2~-cyanido)-dicyanido-platinum(II), dihydrate
;
_space_group_IT_number 2
_space_group_name_Hall '-P 1'
_space_group_name_H-M_alt 'P -1'
_symmetry_cell_setting triclinic
_symmetry_space_group_name_Hall '-P 1'
_symmetry_space_group_name_H-M 'P -1'
_atom_sites_solution_hydrogens geom
_atom_sites_solution_primary direct
_atom_sites_solution_secondary difmap
_cell_angle_alpha 98.170(8)
_cell_angle_beta 96.390(7)
_cell_angle_gamma 97.416(7)
_cell_formula_units_Z 2
_cell_length_a 7.5193(5)
_cell_length_b 8.9432(9)
_cell_length_c 13.6434(13)
_cell_measurement_reflns_used 4299
_cell_measurement_temperature 293(2)
_cell_measurement_theta_max 26.4987
_cell_measurement_theta_min 2.7469
_cell_volume 892.68(14)
_computing_cell_refinement 'Crysalis CCD and RED (Oxford Diffraction, 2004)'
_computing_data_collection 'Crysalis CCD and RED (Oxford Diffraction, 2004)'
_computing_data_reduction 'Crysalis CCD and RED (Oxford Diffraction, 2004)'
_computing_molecular_graphics 'DIAMOND 2.1e (Brandenburg, 2000)'
_computing_publication_material 'SHELXL-97 (Sheldrick, 1997)'
_computing_structure_refinement 'SHELXL-97 (Sheldrick, 1997)'
_computing_structure_solution 'SHELXS-97 (Sheldrick, 1997)'
_diffrn_ambient_temperature 293(2)
_diffrn_detector_area_resol_mean 8.3438
_diffrn_measured_fraction_theta_full 0.997
_diffrn_measured_fraction_theta_max 0.997
_diffrn_measurement_device_type 'Xcalibur, Sapphire2, large Be window'
_diffrn_measurement_method 'Rotation method data acquisition using \w scans'
_diffrn_radiation_monochromator graphite
_diffrn_radiation_source 'Enhance (Mo) X-ray Source'
_diffrn_radiation_type MoK\a
_diffrn_radiation_wavelength 0.71073
_diffrn_reflns_av_R_equivalents 0.0189
_diffrn_reflns_av_sigmaI/netI 0.0328
_diffrn_reflns_limit_h_max 9
_diffrn_reflns_limit_h_min -7
_diffrn_reflns_limit_k_max 10
_diffrn_reflns_limit_k_min -11
_diffrn_reflns_limit_l_max 16
_diffrn_reflns_limit_l_min -16
_diffrn_reflns_number 8764
_diffrn_reflns_theta_full 25.99
_diffrn_reflns_theta_max 25.99
_diffrn_reflns_theta_min 2.76
_exptl_absorpt_coefficient_mu 9.029
_exptl_absorpt_correction_T_max 0.392
_exptl_absorpt_correction_T_min 0.102
_exptl_absorpt_correction_type analytical
_exptl_absorpt_process_details
;
CrysAlis RED, Oxford Diffraction Ltd.,
Version 1.171.32.6 (release 21-05-2007 CrysAlis171 .NET)
(compiled May 21 2007,16:32:00)
Analytical numeric absorption correction using a multifaceted crystal
model based on expressions derived by R.C. Clark & J.S. Reid.
(Clark, R. C. & Reid, J. S. (1995). Acta Cryst. A51, 887-897)
;
_exptl_crystal_colour violet
_exptl_crystal_density_diffrn 1.968
_exptl_crystal_density_method 'not measured'
_exptl_crystal_description prism
_exptl_crystal_F_000 506
_exptl_crystal_size_max 0.5038
_exptl_crystal_size_mid 0.3423
_exptl_crystal_size_min 0.1456
_refine_diff_density_max 1.081
_refine_diff_density_min -0.515
_refine_diff_density_rms 0.086
_refine_ls_extinction_method none
_refine_ls_goodness_of_fit_ref 0.956
_refine_ls_hydrogen_treatment mixed
_refine_ls_matrix_type full
_refine_ls_number_parameters 203
_refine_ls_number_reflns 3503
_refine_ls_number_restraints 0
_refine_ls_restrained_S_all 0.956
_refine_ls_R_factor_all 0.0400
_refine_ls_R_factor_gt 0.0193
_refine_ls_shift/su_max 0.000
_refine_ls_shift/su_mean 0.000
_refine_ls_structure_factor_coef Fsqd
_refine_ls_weighting_details 'calc w=1/[\s^2^(Fo^2^)+(0.0207P)^2^+0.0000P] where P=(Fo^2^+2Fc^2^)/3'
_refine_ls_weighting_scheme calc
_refine_ls_wR_factor_gt 0.0382
_refine_ls_wR_factor_ref 0.0431
_reflns_number_gt 2418
_reflns_number_total 3503
_reflns_threshold_expression >2sigma(I)
_cod_data_source_file JSSC-2015-225-202.cif
_cod_data_source_block 1
_cod_original_cell_volume 892.67(14)
_cod_database_code 1562018

loop_
_symmetry_equiv_pos_as_xyz
'x, y, z'
'-x, -y, -z'

loop_
_atom_site_label
_atom_site_type_symbol
_atom_site_fract_x
_atom_site_fract_y
_atom_site_fract_z
_atom_site_U_iso_or_equiv
_atom_site_adp_type
_atom_site_occupancy
_atom_site_symmetry_multiplicity
_atom_site_calc_flag
_atom_site_refinement_flags
_atom_site_disorder_assembly
_atom_site_disorder_group
Pt1 Pt 0.5000 0.5000 0.0000 0.04949(8) Uani 1 2 d S . .
C1 C 0.2609(6) 0.4232(6) 0.0354(3) 0.0612(12) Uani 1 1 d . . .
N1 N 0.1244(6) 0.3797(5) 0.0587(3) 0.0799(13) Uani 1 1 d . . .
C2 C 0.5124(5) 0.6785(5) 0.1077(3) 0.0577(11) Uani 1 1 d . . .
N2 N 0.5062(5) 0.7774(5) 0.1690(3) 0.0761(12) Uani 1 1 d . . .
Pt2 Pt 0.0000 0.0000 0.5000 0.04762(8) Uani 1 2 d S . .
C3 C 0.2372(6) 0.1341(6) 0.5245(3) 0.0626(12) Uani 1 1 d . . .
N3 N 0.3754(5) 0.2082(6) 0.5368(3) 0.0923(15) Uani 1 1 d . . .
C4 C 0.0405(5) -0.0500(5) 0.6378(3) 0.0574(11) Uani 1 1 d . . .
N4 N 0.0626(5) -0.0759(5) 0.7172(3) 0.0799(13) Uani 1 1 d . . .
Cu1 Cu 0.27592(7) 0.89940(6) 0.23273(3) 0.05261(14) Uani 1 1 d . . .
N10 N 0.2596(4) 0.7754(4) 0.3425(2) 0.0518(9) Uani 1 1 d . . .
H10A H 0.3713 0.7667 0.3703 0.062 Uiso 1 1 calc R . .
H10B H 0.2022 0.8214 0.3902 0.062 Uiso 1 1 calc R . .
C11 C 0.1579(7) 0.6214(5) 0.3004(4) 0.0721(14) Uani 1 1 d . . .
H11 H 0.2328 0.5640 0.2591 0.086 Uiso 1 1 calc R . .
C12 C 0.1019(8) 0.5312(7) 0.3818(4) 0.1030(19) Uani 1 1 d . . .
H12A H 0.2079 0.5182 0.4240 0.154 Uiso 1 1 calc R . .
H12B H 0.0372 0.4330 0.3515 0.154 Uiso 1 1 calc R . .
H12C H 0.0255 0.5859 0.4210 0.154 Uiso 1 1 calc R . .
C13 C -0.0072(6) 0.6519(6) 0.2342(4) 0.0750(14) Uani 1 1 d . . .
H13A H -0.0732 0.5565 0.1973 0.090 Uiso 1 1 calc R . .
H13B H -0.0876 0.7009 0.2750 0.090 Uiso 1 1 calc R . .
N14 N 0.0560(5) 0.7510(5) 0.1652(3) 0.0764(12) Uani 1 1 d . . .
H14A H -0.0326 0.8030 0.1451 0.092 Uiso 1 1 calc R . .
H14B H 0.0845 0.6941 0.1109 0.092 Uiso 1 1 calc R . .
N20 N 0.4582(5) 1.0711(4) 0.3122(2) 0.0649(10) Uani 1 1 d . . .
H20A H 0.4292 1.0949 0.3742 0.078 Uiso 1 1 calc R . .
H20B H 0.5694 1.0435 0.3171 0.078 Uiso 1 1 calc R . .
C21 C 0.4542(10) 1.2048(7) 0.2578(5) 0.114(2) Uani 1 1 d . . .
H21 H 0.3371 1.2386 0.2662 0.136 Uiso 1 1 calc R . .
C22 C 0.5843(11) 1.3336(9) 0.2980(7) 0.167(3) Uani 1 1 d . . .
H22A H 0.5800 1.3587 0.3684 0.251 Uiso 1 1 calc R . .
H22B H 0.5588 1.4186 0.2658 0.251 Uiso 1 1 calc R . .
H22C H 0.7026 1.3110 0.2870 0.251 Uiso 1 1 calc R . .
C23 C 0.4388(8) 1.1375(7) 0.1484(4) 0.0982(18) Uani 1 1 d . . .
H23A H 0.4333 1.2172 0.1073 0.118 Uiso 1 1 calc R . .
H23B H 0.5430 1.0875 0.1358 0.118 Uiso 1 1 calc R . .
N24 N 0.2769(5) 1.0294(5) 0.1255(3) 0.0807(13) Uani 1 1 d . . .
H24A H 0.2747 0.9715 0.0656 0.097 Uiso 1 1 calc R . .
H24B H 0.1792 1.0779 0.1236 0.097 Uiso 1 1 calc R . .
O1 O 0.8685(7) 0.1309(8) 0.0799(3) 0.132(2) Uani 1 1 d . . .
H1O1 H 0.931(12) 0.237(11) 0.086(6) 0.21(5) Uiso 1 1 d . . .
H2O1 H 0.876(10) 0.133(9) 0.145(6) 0.17(3) Uiso 1 1 d . . .

loop_
_atom_site_aniso_label
_atom_site_aniso_U_11
_atom_site_aniso_U_22
_atom_site_aniso_U_33
_atom_site_aniso_U_23
_atom_site_aniso_U_13
_atom_site_aniso_U_12
Pt1 0.06173(15) 0.05409(18) 0.03500(12) 0.00380(11) 0.00572(10) 0.02149(13)
C1 0.071(3) 0.072(3) 0.038(2) -0.003(2) -0.001(2) 0.024(3)
N1 0.071(3) 0.101(4) 0.065(3) 0.003(2) 0.011(2) 0.010(3)
C2 0.068(3) 0.062(3) 0.047(2) 0.004(2) 0.014(2) 0.020(2)
N2 0.091(3) 0.073(3) 0.061(2) -0.010(2) 0.023(2) 0.014(2)
Pt2 0.04279(13) 0.06238(18) 0.03806(12) 0.00348(11) 0.00636(9) 0.01323(12)
C3 0.056(3) 0.086(4) 0.045(2) 0.010(2) 0.002(2) 0.013(3)
N3 0.061(3) 0.140(5) 0.066(3) 0.016(3) -0.003(2) -0.018(3)
C4 0.048(2) 0.075(3) 0.051(2) 0.012(2) 0.0096(19) 0.013(2)
N4 0.080(3) 0.111(4) 0.052(2) 0.027(2) 0.005(2) 0.015(3)
Cu1 0.0571(3) 0.0633(4) 0.0370(2) 0.0053(2) 0.0051(2) 0.0109(3)
N10 0.0544(19) 0.057(2) 0.0420(18) 0.0011(16) 0.0072(15) 0.0061(18)
C11 0.083(3) 0.049(3) 0.072(3) 0.008(3) -0.018(3) -0.010(3)
C12 0.116(5) 0.075(4) 0.121(5) 0.033(4) 0.034(4) -0.011(4)
C13 0.063(3) 0.076(4) 0.075(3) -0.013(3) 0.011(2) -0.010(3)
N14 0.069(2) 0.099(3) 0.051(2) -0.008(2) -0.0111(19) 0.012(2)
N20 0.077(2) 0.058(3) 0.057(2) 0.0072(19) 0.0152(18) 0.000(2)
C21 0.152(6) 0.066(4) 0.119(5) 0.026(4) 0.029(5) -0.021(4)
C22 0.182(8) 0.106(7) 0.215(10) 0.057(7) 0.030(7) -0.011(6)
C23 0.118(5) 0.099(5) 0.091(4) 0.056(4) 0.019(4) 0.017(4)
N24 0.076(3) 0.113(4) 0.066(2) 0.037(3) 0.012(2) 0.032(3)
O1 0.138(4) 0.186(6) 0.058(3) 0.028(3) 0.006(2) -0.033(4)

loop_
_atom_type_symbol
_atom_type_description
_atom_type_scat_dispersion_real
_atom_type_scat_dispersion_imag
_atom_type_scat_source
C C 0.0030 0.0020 'International Tables Vol C Tables 4.2.6.8 and 6.1.1.4'
H H 0.0000 0.0000 'International Tables Vol C Tables 4.2.6.8 and 6.1.1.4'
N N 0.0060 0.0030 'International Tables Vol C Tables 4.2.6.8 and 6.1.1.4'
O O 0.0110 0.0060 'International Tables Vol C Tables 4.2.6.8 and 6.1.1.4'
Cu Cu 0.3200 1.2650 'International Tables Vol C Tables 4.2.6.8 and 6.1.1.4'
Pt Pt -1.7030 8.3910 'International Tables Vol C Tables 4.2.6.8 and 6.1.1.4'

loop_
_geom_angle_atom_site_label_1
_geom_angle_atom_site_label_2
_geom_angle_atom_site_label_3
_geom_angle
_geom_angle_site_symmetry_1
_geom_angle_site_symmetry_3
C1 Pt1 C1 180.0(2) . 2_665
C1 Pt1 C2 87.86(17) . .
C1 Pt1 C2 92.14(17) 2_665 .
C1 Pt1 C2 92.14(17) . 2_665
C1 Pt1 C2 87.86(17) 2_665 2_665
C2 Pt1 C2 180.00(18) . 2_665
N1 C1 Pt1 178.1(4) . .
N2 C2 Pt1 175.0(4) . .
C2 N2 Cu1 135.6(4) . .
C3 Pt2 C3 180.0 2_556 .
C3 Pt2 C4 90.12(17) 2_556 .
C3 Pt2 C4 89.88(17) . .
C3 Pt2 C4 89.88(17) 2_556 2_556
C3 Pt2 C4 90.12(17) . 2_556
C4 Pt2 C4 180.0 . 2_556
N3 C3 Pt2 178.1(5) . .
N4 C4 Pt2 178.7(4) . .
N10 Cu1 N24 176.01(15) . .
N10 Cu1 N20 95.65(14) . .
N24 Cu1 N20 84.81(17) . .
N10 Cu1 N14 83.79(15) . .
N24 Cu1 N14 94.96(18) . .
N20 Cu1 N14 168.44(15) . .
N10 Cu1 N2 93.45(13) . .
N24 Cu1 N2 90.50(15) . .
N20 Cu1 N2 91.37(14) . .
N14 Cu1 N2 100.20(15) . .
C11 N10 Cu1 108.7(2) . .
C11 N10 H10A 109.9 . .
Cu1 N10 H10A 109.9 . .
C11 N10 H10B 109.9 . .
Cu1 N10 H10B 109.9 . .
H10A N10 H10B 108.3 . .
N10 C11 C12 112.2(4) . .
N10 C11 C13 105.0(4) . .
C12 C11 C13 111.4(5) . .
N10 C11 H11 109.4 . .
C12 C11 H11 109.4 . .
C13 C11 H11 109.4 . .
C11 C12 H12A 109.5 . .
C11 C12 H12B 109.5 . .
H12A C12 H12B 109.5 . .
C11 C12 H12C 109.5 . .
H12A C12 H12C 109.5 . .
H12B C12 H12C 109.5 . .
N14 C13 C11 108.2(4) . .
N14 C13 H13A 110.1 . .
C11 C13 H13A 110.1 . .
N14 C13 H13B 110.1 . .
C11 C13 H13B 110.1 . .
H13A C13 H13B 108.4 . .
C13 N14 Cu1 110.0(3) . .
C13 N14 H14A 109.7 . .
Cu1 N14 H14A 109.7 . .
C13 N14 H14B 109.7 . .
Cu1 N14 H14B 109.7 . .
H14A N14 H14B 108.2 . .
C21 N20 Cu1 107.0(3) . .
C21 N20 H20A 110.3 . .
Cu1 N20 H20A 110.3 . .
C21 N20 H20B 110.3 . .
Cu1 N20 H20B 110.3 . .
H20A N20 H20B 108.6 . .
C22 C21 N20 115.4(6) . .
C22 C21 C23 120.0(7) . .
N20 C21 C23 104.9(5) . .
C22 C21 H21 105.1 . .
N20 C21 H21 105.1 . .
C23 C21 H21 105.1 . .
C21 C22 H22A 109.5 . .
C21 C22 H22B 109.5 . .
H22A C22 H22B 109.5 . .
C21 C22 H22C 109.5 . .
H22A C22 H22C 109.5 . .
H22B C22 H22C 109.5 . .
N24 C23 C21 107.3(5) . .
N24 C23 H23A 110.3 . .
C21 C23 H23A 110.3 . .
N24 C23 H23B 110.3 . .
C21 C23 H23B 110.3 . .
H23A C23 H23B 108.5 . .
C23 N24 Cu1 107.1(3) . .
C23 N24 H24A 110.3 . .
Cu1 N24 H24A 110.3 . .
C23 N24 H24B 110.3 . .
Cu1 N24 H24B 110.3 . .
H24A N24 H24B 108.5 . .
H1O1 O1 H2O1 94(6) . .

loop_
_geom_bond_atom_site_label_1
_geom_bond_atom_site_label_2
_geom_bond_distance
_geom_bond_site_symmetry_2
Pt1 C1 1.976(5) .
Pt1 C1 1.976(5) 2_665
Pt1 C2 1.995(4) .
Pt1 C2 1.995(4) 2_665
C1 N1 1.145(5) .
C2 N2 1.137(5) .
N2 Cu1 2.345(4) .
Pt2 C3 1.983(5) 2_556
Pt2 C3 1.983(5) .
Pt2 C4 1.994(4) .
Pt2 C4 1.994(4) 2_556
C3 N3 1.139(5) .
C4 N4 1.138(5) .
Cu1 N10 1.991(3) .
Cu1 N24 1.994(4) .
Cu1 N20 2.016(3) .
Cu1 N14 2.023(4) .
N10 C11 1.489(5) .
N10 H10A 0.9000 .
N10 H10B 0.9000 .
C11 C12 1.527(7) .
C11 C13 1.529(6) .
C11 H11 0.9800 .
C12 H12A 0.9600 .
C12 H12B 0.9600 .
C12 H12C 0.9600 .
C13 N14 1.459(6) .
C13 H13A 0.9700 .
C13 H13B 0.9700 .
N14 H14A 0.9000 .
N14 H14B 0.9000 .
N20 C21 1.496(7) .
N20 H20A 0.9000 .
N20 H20B 0.9000 .
C21 C22 1.412(9) .
C21 C23 1.515(7) .
C21 H21 0.9800 .
C22 H22A 0.9600 .
C22 H22B 0.9600 .
C22 H22C 0.9600 .
C23 N24 1.428(7) .
C23 H23A 0.9700 .
C23 H23B 0.9700 .
N24 H24A 0.9000 .
N24 H24B 0.9000 .
O1 H1O1 0.99(9) .
O1 H2O1 0.88(8) .

loop_
_geom_hbond_atom_site_label_D
_geom_hbond_atom_site_label_H
_geom_hbond_atom_site_label_A
_geom_hbond_distance_DH
_geom_hbond_distance_HA
_geom_hbond_distance_DA
_geom_hbond_angle_DHA
_geom_hbond_site_symmetry_A
N10 H10A N3 0.90 2.13 3.015(5) 165.6 2_666
N24 H24A O1 0.90 2.17 2.979(6) 149.8 2_665
N24 H24B O1 0.90 2.47 3.331(7) 160.7 1_465
N20 H20A N3 0.90 2.40 3.291(5) 168.9 1_565
N14 H14B N1 0.90 2.60 3.192(5) 124.3 2_565
O1 H2O1 N4 0.88(8) 2.03(8) 2.882(6) 160(7) 2_656
O1 H1O1 N1 0.99(9) 1.91(9) 2.818(8) 151(7) 1_655
